data_4512014
loop_
_publ_author_name
'Ordonez, Carlos'
'Fonari, Marina'
'Lindline, Jennifer'
'Wei, Qiang'
'Timofeeva, Tatiana'

_publ_section_title
;
 How Structure-Directing Cations Tune the Fluorescence of Metal--Organic
 Frameworks
;
_journal_issue 11
_journal_name_full 'Crystal Growth &amp; Design'
_journal_page_first 5452
_journal_paper_doi 10.1021/cg5006133
_journal_volume 14
_journal_year 2014
_chemical_formula_moiety ' C54 H18 O36 Zn5, 2(C5 H9 N O), 8(C4 H12 N), H2 O'
_chemical_formula_sum 'C96 H134 N10 O39 Zn5'
_chemical_formula_weight 2378.98
_chemical_name_systematic
; 
 ? 
;
_space_group_IT_number 14
_symmetry_cell_setting monoclinic
_symmetry_space_group_name_Hall '-P 2yn'
_symmetry_space_group_name_H-M 'P 1 21/n 1'
_atom_sites_solution_hydrogens geom
_atom_sites_solution_primary direct
_atom_sites_solution_secondary difmap
_audit_creation_method SHELXL-97
_cell_angle_alpha 90.00
_cell_angle_beta 94.757(14)
_cell_angle_gamma 90.00
_cell_formula_units_Z 4
_cell_length_a 23.31(2)
_cell_length_b 18.952(18)
_cell_length_c 26.57(2)
_cell_measurement_temperature 100(2)
_cell_volume 11697(17)
_computing_cell_refinement 'SAINT+ ver. 6.2 (Bruker, 2001)'
_computing_data_collection 'APEX2  (Bruker, 2005)'
_computing_data_reduction 'SAINT+ ver. 6.2 (Bruker, 2001)'
_computing_molecular_graphics 'SHELXTL ver. 6.12 (Sheldrick, 2001)'
_computing_publication_material 'SHELXTL ver. 6.12 (Sheldrick, 2001)'
_computing_structure_refinement 'SHELXTL ver. 6.12 (Sheldrick, 2001)'
_computing_structure_solution 'SHELXTL ver. 6.12 (Sheldrick, 2001)'
_diffrn_ambient_temperature 100(2)
_diffrn_measured_fraction_theta_full 0.983
_diffrn_measured_fraction_theta_max 0.983
_diffrn_measurement_device_type 'Bruker SMART APEX II CCD area detector'
_diffrn_measurement_method 'phi and omega scans'
_diffrn_radiation_monochromator graphite
_diffrn_radiation_source 'fine-focus sealed tube'
_diffrn_radiation_type MoK\a
_diffrn_radiation_wavelength 0.71073
_diffrn_reflns_av_R_equivalents 0.1826
_diffrn_reflns_av_sigmaI/netI 0.1225
_diffrn_reflns_limit_h_max 21
_diffrn_reflns_limit_h_min -21
_diffrn_reflns_limit_k_max 17
_diffrn_reflns_limit_k_min -17
_diffrn_reflns_limit_l_max 24
_diffrn_reflns_limit_l_min -24
_diffrn_reflns_number 44967
_diffrn_reflns_theta_full 18.86
_diffrn_reflns_theta_max 18.86
_diffrn_reflns_theta_min 4.13
_exptl_absorpt_coefficient_mu 1.093
_exptl_absorpt_correction_type multi-scan
_exptl_absorpt_process_details 'SADABS (Sheldrick, 2003)'
_exptl_crystal_density_diffrn 1.351
_exptl_crystal_density_meas ?
_exptl_crystal_density_method 'not measured'
_exptl_crystal_F_000 4968
_refine_diff_density_max 0.720
_refine_diff_density_min -0.473
_refine_diff_density_rms 0.099
_refine_ls_extinction_method none
_refine_ls_goodness_of_fit_ref 1.015
_refine_ls_hydrogen_treatment mixed
_refine_ls_matrix_type full
_refine_ls_number_parameters 1235
_refine_ls_number_reflns 9056
_refine_ls_number_restraints 3
_refine_ls_restrained_S_all 1.015
_refine_ls_R_factor_all 0.1391
_refine_ls_R_factor_gt 0.0795
_refine_ls_shift/su_max 0.011
_refine_ls_shift/su_mean 0.000
_refine_ls_structure_factor_coef Fsqd
_refine_ls_weighting_details 'calc w=1/[\s^2^(Fo^2^)+(0.0980P)^2^+80.2774P] where P=(Fo^2^+2Fc^2^)/3'
_refine_ls_weighting_scheme calc
_refine_ls_wR_factor_gt 0.1848
_refine_ls_wR_factor_ref 0.2231
_reflns_number_gt 5410
_reflns_number_total 9056
_reflns_threshold_expression >2sigma(I)
_cod_data_source_file Zn-BTC-Me4N.cif
_cod_data_source_block zn-btc-me4n
_cod_depositor_comments
;
The following automatic conversions were performed:

'_symmetry_cell_setting' value 'Monoclinic' changed to 'monoclinic'
according to
/home/saulius/struct/COD-crude-data--automatic-downloads/rss-feeds/ACS/lib/dictionaries/cif_core.dic
dictionary named 'cif_core.dic' version 2.4.2 from 2011-04-26.

Automatic conversion script
Id: cif_fix_values 2281 2013-09-26 08:29:07Z andrius 

 Adding full bibliography for 4512007--4512019.cif.

The following automatic conversions were performed:

'_exptl_crystal_density_meas' value 'not measured' was changed to '?'
- the value is perceived as not measured.

Automatic conversion script
Id: cif_fix_values 3008 2015-01-20 13:52:24Z robertas 
;
_cod_original_cell_volume 11696(19)
_cod_original_sg_symbol_H-M P21/n
_cod_database_code 4512014

loop_
_symmetry_equiv_pos_as_xyz
'x, y, z'
'-x+1/2, y+1/2, -z+1/2'
'-x, -y, -z'
'x-1/2, -y-1/2, z-1/2'

loop_
_atom_site_label
_atom_site_type_symbol
_atom_site_fract_x
_atom_site_fract_y
_atom_site_fract_z
_atom_site_U_iso_or_equiv
_atom_site_adp_type
_atom_site_occupancy
_atom_site_symmetry_multiplicity
_atom_site_calc_flag
_atom_site_refinement_flags
Zn1 Zn 0.95932(7) 1.27808(9) 0.19323(6) 0.0305(5) Uani 1 1 d .
Zn2 Zn 1.03422(7) 1.26088(9) 0.31804(6) 0.0320(6) Uani 1 1 d .
Zn3 Zn 0.86825(7) 0.77568(9) 0.31884(7) 0.0352(6) Uani 1 1 d .
Zn4 Zn 1.12953(7) 0.76305(9) 0.17881(6) 0.0332(6) Uani 1 1 d .
Zn5 Zn 0.72263(8) 0.40989(9) 0.50160(6) 0.0337(6) Uani 1 1 d .
O1 O 0.9222(4) 1.2241(5) 0.1390(4) 0.033(3) Uani 1 1 d .
O2 O 0.9227(5) 1.3088(6) 0.0798(4) 0.052(3) Uani 1 1 d .
O3 O 0.8985(5) 1.3935(6) 0.2079(4) 0.057(3) Uani 1 1 d .
O4 O 0.9887(5) 1.3752(5) 0.1935(4) 0.045(3) Uani 1 1 d .
O5 O 0.9146(4) 1.2497(5) 0.2504(4) 0.030(3) Uani 1 1 d .
O6 O 0.9589(4) 1.3087(5) 0.3157(4) 0.036(3) Uani 1 1 d .
O7 O 1.0358(4) 1.2310(5) 0.2006(3) 0.030(3) Uani 1 1 d .
O8 O 1.0833(4) 1.2881(5) 0.2654(3) 0.032(3) Uani 1 1 d .
O9 O 1.0652(5) 1.2757(7) 0.3879(4) 0.046(3) Uani 1 1 d .
O10 O 1.0113(5) 1.1623(6) 0.3131(4) 0.043(3) Uani 1 1 d .
O11 O 1.0943(4) 1.3810(6) 0.3647(4) 0.044(3) Uani 1 1 d .
O12 O 1.1045(5) 1.1419(5) 0.3069(4) 0.046(3) Uani 1 1 d .
O13 O 1.0876(4) 0.8414(6) 0.2058(4) 0.037(3) Uani 1 1 d .
O14 O 1.1617(5) 0.9035(6) 0.2419(4) 0.050(3) Uani 1 1 d .
O15 O 0.8714(5) 0.9515(6) 0.3021(4) 0.047(3) Uani 1 1 d .
O16 O 0.9226(4) 0.8525(7) 0.3141(4) 0.048(3) Uani 1 1 d .
O17 O 0.9147(8) 0.7944(9) 0.4307(5) 0.106(6) Uani 1 1 d .
O18 O 0.8400(5) 0.7504(5) 0.3832(4) 0.041(3) Uani 1 1 d .
O19 O 0.9179(4) 0.6984(6) 0.3021(4) 0.040(3) Uani 1 1 d .
O20 O 0.8455(5) 0.6223(6) 0.2855(5) 0.062(4) Uani 1 1 d .
O21 O 1.1271(5) 0.7688(6) 0.1036(4) 0.042(3) Uani 1 1 d .
O22 O 1.1709(5) 0.8714(7) 0.1150(4) 0.058(3) Uani 1 1 d .
O23 O 1.0720(4) 0.6882(7) 0.1832(4) 0.038(3) Uani 1 1 d .
O24 O 1.1252(5) 0.5880(6) 0.1922(4) 0.051(3) Uani 1 1 d .
O25 O 0.8471(5) 0.7883(8) 0.2133(4) 0.076(5) Uani 1 1 d .
O26 O 0.7954(4) 0.7889(5) 0.2805(4) 0.042(3) Uani 1 1 d .
O27 O 1.1589(5) 0.7257(6) 0.2813(4) 0.050(3) Uani 1 1 d .
O28 O 1.2055(4) 0.7438(5) 0.2127(4) 0.037(3) Uani 1 1 d .
O29 O 0.7729(5) 0.4898(5) 0.5176(4) 0.044(3) Uani 1 1 d .
O30 O 0.7578(4) 0.5212(6) 0.4360(5) 0.044(3) Uani 1 1 d .
O31 O 0.6459(4) 0.4474(6) 0.4826(4) 0.040(3) Uani 1 1 d .
O32 O 0.6075(5) 0.4805(5) 0.4064(5) 0.046(3) Uani 1 1 d .
O33 O 0.7255(5) 0.3652(6) 0.5677(4) 0.040(3) Uani 1 1 d .
O34 O 0.6426(5) 0.3095(6) 0.5460(4) 0.047(3) Uani 1 1 d .
O35 O 0.8437(5) 0.3524(7) 0.4641(4) 0.063(4) Uani 1 1 d .
O36 O 0.7485(4) 0.3467(5) 0.4510(3) 0.040(3) Uani 1 1 d .
C1 C 0.9144(6) 1.2479(10) 0.0922(7) 0.031(4) Uani 1 1 d .
C2 C 0.8935(6) 1.1910(8) 0.0539(5) 0.0306(17) Uani 1 1 d .
C3 C 0.9150(7) 1.2826(9) 0.2912(7) 0.036(3) Uani 1 1 d .
C4 C 0.8828(6) 1.2109(8) 0.0018(5) 0.0306(17) Uani 1 1 d .
H4 H 0.8886 1.2570 -0.0087 0.037 Uiso 1 1 calc R
C5 C 0.8634(6) 1.1581(8) -0.0325(6) 0.0306(17) Uani 1 1 d .
C6 C 0.8567(6) 1.0901(8) -0.0157(5) 0.0306(17) Uani 1 1 d .
H6 H 0.8423 1.0563 -0.0388 0.037 Uiso 1 1 calc R
C7 C 0.8703(6) 1.0693(8) 0.0341(5) 0.0306(17) Uani 1 1 d .
C8 C 0.8889(6) 1.1231(8) 0.0692(6) 0.0306(17) Uani 1 1 d .
H8 H 0.8980 1.1116 0.1030 0.037 Uiso 1 1 calc R
C9 C 0.9487(9) 1.4115(10) 0.2063(6) 0.036(3) Uani 1 1 d .
C10 C 0.8581(7) 1.2913(8) 0.3126(6) 0.036(3) Uani 1 1 d .
C11 C 0.8554(6) 1.3083(8) 0.3639(6) 0.035(4) Uani 1 1 d .
H11 H 0.8889 1.3105 0.3854 0.042 Uiso 1 1 calc R
C12 C 1.0811(7) 1.2562(8) 0.2237(6) 0.027(2) Uani 1 1 d .
C13 C 1.1369(6) 1.2415(7) 0.2008(5) 0.027(2) Uani 1 1 d .
C14 C 1.1370(6) 1.2230(7) 0.1503(5) 0.027(2) Uani 1 1 d .
H14 H 1.1029 1.2250 0.1296 0.032 Uiso 1 1 calc R
C15 C 1.1876(6) 1.2464(7) 0.2288(5) 0.027(2) Uani 1 1 d .
H15 H 1.1877 1.2626 0.2619 0.032 Uiso 1 1 calc R
C16 C 1.0899(7) 1.3344(11) 0.3967(7) 0.041(5) Uani 1 1 d .
C17 C 1.0529(9) 1.1232(9) 0.3051(6) 0.034(4) Uani 1 1 d .
C18 C 1.0388(6) 1.0467(8) 0.2920(5) 0.0303(18) Uani 1 1 d .
C19 C 0.9841(6) 1.0199(8) 0.2989(5) 0.0303(18) Uani 1 1 d .
H19 H 0.9563 1.0489 0.3113 0.036 Uiso 1 1 calc R
C20 C 0.9714(6) 0.9510(8) 0.2872(5) 0.0303(18) Uani 1 1 d .
C21 C 1.0122(6) 0.9086(8) 0.2650(5) 0.0303(18) Uani 1 1 d .
H21 H 1.0026 0.8628 0.2548 0.036 Uiso 1 1 calc R
C22 C 1.0664(6) 0.9350(8) 0.2583(5) 0.0303(18) Uani 1 1 d .
C23 C 1.0795(7) 1.0019(7) 0.2738(5) 0.0303(18) Uani 1 1 d .
H23 H 1.1169 1.0182 0.2722 0.036 Uiso 1 1 calc R
C24 C 0.9162(8) 0.9175(11) 0.3021(5) 0.033(4) Uani 1 1 d .
C25 C 1.2032(8) 0.7319(8) 0.2614(7) 0.028(4) Uani 1 1 d .
C26 C 1.1087(9) 0.8906(9) 0.2336(6) 0.037(5) Uani 1 1 d .
C27 C 0.8734(9) 0.7532(11) 0.4229(8) 0.051(5) Uani 1 1 d .
C28 C 1.2631(7) 0.7050(7) 0.3393(7) 0.031(4) Uani 1 1 d .
H28 H 1.2293 0.6907 0.3526 0.038 Uiso 1 1 calc R
C29 C 0.8638(7) 0.7017(9) 0.4641(6) 0.035(4) Uani 1 1 d .
C30 C 0.8912(7) 0.7081(9) 0.5125(8) 0.042(5) Uani 1 1 d .
H30 H 0.9167 0.7452 0.5193 0.050 Uiso 1 1 calc R
C31 C 0.8816(7) 0.6612(9) 0.5509(6) 0.031(4) Uani 1 1 d .
C32 C 0.8451(8) 0.6047(10) 0.5396(7) 0.044(5) Uani 1 1 d .
H32 H 0.8390 0.5720 0.5647 0.053 Uiso 1 1 calc R
C33 C 0.8167(7) 0.5950(9) 0.4910(7) 0.031(4) Uani 1 1 d .
C34 C 0.8267(6) 0.6439(9) 0.4543(6) 0.025(4) Uani 1 1 d .
H34 H 0.8084 0.6385 0.4220 0.030 Uiso 1 1 calc R
C35 C 0.7793(6) 0.5324(10) 0.4797(8) 0.036(5) Uani 1 1 d .
C36 C 0.8013(8) 0.7925(9) 0.2319(7) 0.043(5) Uani 1 1 d .
C37 C 0.7456(7) 0.7995(7) 0.1991(6) 0.028(4) Uani 1 1 d .
C38 C 0.6923(7) 0.7894(7) 0.2174(6) 0.031(4) Uani 1 1 d .
H38 H 0.6908 0.7808 0.2517 0.037 Uiso 1 1 calc R
C39 C 0.8963(10) 0.6433(11) 0.2822(6) 0.042(5) Uani 1 1 d .
C40 C 0.9378(8) 0.6024(9) 0.2523(6) 0.037(4) Uani 1 1 d .
C41 C 0.9231(7) 0.5326(11) 0.2399(6) 0.045(5) Uani 1 1 d .
H41 H 0.8874 0.5145 0.2466 0.054 Uiso 1 1 calc R
C42 C 0.9632(9) 0.4906(9) 0.2174(6) 0.041(5) Uani 1 1 d .
C43 C 1.0153(8) 0.5187(10) 0.2053(5) 0.038(5) Uani 1 1 d .
H43 H 1.0426 0.4901 0.1918 0.045 Uiso 1 1 calc R
C44 C 1.0265(7) 0.5903(9) 0.2137(6) 0.028(4) Uani 1 1 d .
C45 C 0.9880(8) 0.6305(9) 0.2378(6) 0.032(4) Uani 1 1 d .
H45 H 0.9963 0.6778 0.2445 0.039 Uiso 1 1 calc R
C46 C 1.0801(9) 0.6220(12) 0.1951(6) 0.045(5) Uani 1 1 d .
C47 C 0.6280(7) 0.4938(8) 0.4484(7) 0.029(4) Uani 1 1 d .
C48 C 0.7993(8) 0.3427(8) 0.4371(6) 0.034(2) Uani 1 1 d .
C49 C 0.8018(6) 0.3218(8) 0.3826(6) 0.034(2) Uani 1 1 d .
C50 C 0.7524(6) 0.3176(8) 0.3511(6) 0.034(2) Uani 1 1 d .
H50 H 0.7171 0.3269 0.3636 0.040 Uiso 1 1 calc R
C51 C 0.6844(9) 0.3256(9) 0.5767(6) 0.037(5) Uani 1 1 d .
C52 C 1.1467(8) 0.8269(11) 0.0872(6) 0.040(5) Uani 1 1 d .
C53 C 1.2607(7) 0.7285(7) 0.2894(6) 0.029(4) Uani 1 1 d .
C54 C 1.3139(7) 0.7022(8) 0.3694(6) 0.033(4) Uani 1 1 d .
N1A N 0.3024(6) 0.9815(7) 0.2087(5) 0.042(4) Uani 1 1 d .
C1A C 0.2707(9) 0.9374(11) 0.1687(7) 0.088(7) Uani 1 1 d .
H1A1 H 0.2973 0.9066 0.1539 0.132 Uiso 1 1 calc R
H1A2 H 0.2526 0.9676 0.1431 0.132 Uiso 1 1 calc R
H1A3 H 0.2420 0.9098 0.1835 0.132 Uiso 1 1 calc R
C2A C 0.3295(9) 0.9348(10) 0.2481(9) 0.092(7) Uani 1 1 d .
H2A1 H 0.3446 0.9626 0.2764 0.139 Uiso 1 1 calc R
H2A2 H 0.3603 0.9090 0.2347 0.139 Uiso 1 1 calc R
H2A3 H 0.3014 0.9023 0.2588 0.139 Uiso 1 1 calc R
C3A C 0.3466(8) 1.0233(11) 0.1839(7) 0.078(7) Uani 1 1 d .
H3A1 H 0.3655 1.0551 0.2080 0.116 Uiso 1 1 calc R
H3A2 H 0.3282 1.0497 0.1563 0.116 Uiso 1 1 calc R
H3A3 H 0.3744 0.9918 0.1715 0.116 Uiso 1 1 calc R
C4A C 0.2617(8) 1.0301(10) 0.2313(7) 0.069(6) Uani 1 1 d .
H4A1 H 0.2321 1.0032 0.2455 0.103 Uiso 1 1 calc R
H4A2 H 0.2445 1.0610 0.2056 0.103 Uiso 1 1 calc R
H4A3 H 0.2820 1.0576 0.2574 0.103 Uiso 1 1 calc R
N1B N 0.0440(6) 0.5093(8) 0.6011(5) 0.051(4) Uani 1 1 d .
C1B C 0.1040(7) 0.5156(10) 0.6271(6) 0.056(5) Uani 1 1 d .
H1B1 H 0.1307 0.5265 0.6026 0.084 Uiso 1 1 calc R
H1B2 H 0.1147 0.4718 0.6434 0.084 Uiso 1 1 calc R
H1B3 H 0.1047 0.5526 0.6519 0.084 Uiso 1 1 calc R
C2B C 0.0282(8) 0.5773(10) 0.5749(7) 0.064(6) Uani 1 1 d .
H2B1 H 0.0553 0.5873 0.5505 0.096 Uiso 1 1 calc R
H2B2 H 0.0290 0.6147 0.5993 0.096 Uiso 1 1 calc R
H2B3 H -0.0097 0.5735 0.5581 0.096 Uiso 1 1 calc R
C3B C 0.0416(7) 0.4503(9) 0.5640(7) 0.061(5) Uani 1 1 d .
H3B1 H 0.0028 0.4447 0.5494 0.091 Uiso 1 1 calc R
H3B2 H 0.0541 0.4075 0.5808 0.091 Uiso 1 1 calc R
H3B3 H 0.0663 0.4607 0.5378 0.091 Uiso 1 1 calc R
C4B C 0.0005(7) 0.4970(10) 0.6398(7) 0.061(5) Uani 1 1 d .
H4B1 H 0.0067 0.5306 0.6667 0.091 Uiso 1 1 calc R
H4B2 H 0.0050 0.4501 0.6532 0.091 Uiso 1 1 calc R
H4B3 H -0.0378 0.5024 0.6239 0.091 Uiso 1 1 calc R
N1C N 0.2230(6) 0.1669(7) 0.4002(5) 0.047(4) Uani 1 1 d .
C1C C 0.1701(7) 0.1408(10) 0.4227(6) 0.057(5) Uani 1 1 d .
H1C1 H 0.1601 0.1729 0.4485 0.086 Uiso 1 1 calc R
H1C2 H 0.1775 0.0949 0.4372 0.086 Uiso 1 1 calc R
H1C3 H 0.1389 0.1377 0.3969 0.086 Uiso 1 1 calc R
C2C C 0.2362(7) 0.1187(9) 0.3572(7) 0.066(6) Uani 1 1 d .
H2C1 H 0.2447 0.0722 0.3701 0.098 Uiso 1 1 calc R
H2C2 H 0.2688 0.1366 0.3414 0.098 Uiso 1 1 calc R
H2C3 H 0.2035 0.1167 0.3328 0.098 Uiso 1 1 calc R
C3C C 0.2723(8) 0.1702(10) 0.4383(7) 0.069(6) Uani 1 1 d .
H3C1 H 0.2650 0.2049 0.4633 0.104 Uiso 1 1 calc R
H3C2 H 0.3063 0.1829 0.4224 0.104 Uiso 1 1 calc R
H3C3 H 0.2778 0.1249 0.4542 0.104 Uiso 1 1 calc R
C4C C 0.2116(7) 0.2374(10) 0.3785(7) 0.062(6) Uani 1 1 d .
H4C1 H 0.1806 0.2346 0.3524 0.093 Uiso 1 1 calc R
H4C2 H 0.2456 0.2546 0.3645 0.093 Uiso 1 1 calc R
H4C3 H 0.2011 0.2689 0.4045 0.093 Uiso 1 1 calc R
N1D N 0.7760(6) 0.4022(10) 0.1210(6) 0.066(5) Uani 1 1 d .
C1D C 0.7207(8) 0.4112(17) 0.0896(11) 0.163(15) Uani 1 1 d .
H1D1 H 0.7253 0.3959 0.0558 0.244 Uiso 1 1 calc R
H1D2 H 0.7098 0.4601 0.0893 0.244 Uiso 1 1 calc R
H1D3 H 0.6914 0.3836 0.1035 0.244 Uiso 1 1 calc R
C2D C 0.7897(9) 0.3290(13) 0.1295(8) 0.091(7) Uani 1 1 d .
H2D1 H 0.7912 0.3055 0.0976 0.136 Uiso 1 1 calc R
H2D2 H 0.7607 0.3075 0.1480 0.136 Uiso 1 1 calc R
H2D3 H 0.8264 0.3251 0.1485 0.136 Uiso 1 1 calc R
C3D C 0.8238(9) 0.4385(13) 0.1000(9) 0.114(9) Uani 1 1 d .
H3D1 H 0.8588 0.4291 0.1207 0.171 Uiso 1 1 calc R
H3D2 H 0.8166 0.4883 0.0993 0.171 Uiso 1 1 calc R
H3D3 H 0.8276 0.4218 0.0663 0.171 Uiso 1 1 calc R
C4D C 0.7658(10) 0.4361(11) 0.1706(9) 0.099(8) Uani 1 1 d .
H4D1 H 0.7332 0.4144 0.1841 0.148 Uiso 1 1 calc R
H4D2 H 0.7584 0.4855 0.1655 0.148 Uiso 1 1 calc R
H4D3 H 0.7992 0.4301 0.1938 0.148 Uiso 1 1 calc R
N1E N 0.6972(6) 0.5758(7) 0.2943(5) 0.042(4) Uani 1 1 d .
C1E C 0.7161(7) 0.6299(9) 0.3322(6) 0.049(5) Uani 1 1 d .
H1E1 H 0.7140 0.6109 0.3655 0.074 Uiso 1 1 calc R
H1E2 H 0.6914 0.6704 0.3280 0.074 Uiso 1 1 calc R
H1E3 H 0.7550 0.6436 0.3278 0.074 Uiso 1 1 calc R
C2E C 0.7328(7) 0.5111(9) 0.3040(6) 0.055(5) Uani 1 1 d .
H2E1 H 0.7722 0.5216 0.2990 0.082 Uiso 1 1 calc R
H2E2 H 0.7191 0.4745 0.2810 0.082 Uiso 1 1 calc R
H2E3 H 0.7300 0.4957 0.3381 0.082 Uiso 1 1 calc R
C3E C 0.6355(7) 0.5565(10) 0.3003(6) 0.058(5) Uani 1 1 d .
H3E1 H 0.6329 0.5347 0.3326 0.088 Uiso 1 1 calc R
H3E2 H 0.6222 0.5242 0.2741 0.088 Uiso 1 1 calc R
H3E3 H 0.6123 0.5983 0.2980 0.088 Uiso 1 1 calc R
C4E C 0.7031(8) 0.6013(10) 0.2424(6) 0.068(6) Uani 1 1 d .
H4E1 H 0.6790 0.6419 0.2359 0.102 Uiso 1 1 calc R
H4E2 H 0.6916 0.5647 0.2187 0.102 Uiso 1 1 calc R
H4E3 H 0.7425 0.6139 0.2390 0.102 Uiso 1 1 calc R
N1F N 0.0531(6) 0.0310(7) 0.1168(5) 0.047(4) Uani 1 1 d .
C1F C 0.1139(7) 0.0314(9) 0.1376(6) 0.048(5) Uani 1 1 d .
H1F1 H 0.1261 0.0791 0.1443 0.072 Uiso 1 1 calc R
H1F2 H 0.1375 0.0106 0.1136 0.072 Uiso 1 1 calc R
H1F3 H 0.1177 0.0047 0.1685 0.072 Uiso 1 1 calc R
C2F C 0.0164(7) 0.0600(9) 0.1546(6) 0.058(5) Uani 1 1 d .
H2F1 H 0.0216 0.0326 0.1851 0.088 Uiso 1 1 calc R
H2F2 H -0.0232 0.0580 0.1416 0.088 Uiso 1 1 calc R
H2F3 H 0.0271 0.1081 0.1617 0.088 Uiso 1 1 calc R
C3F C 0.0340(7) -0.0444(10) 0.1042(7) 0.060(5) Uani 1 1 d .
H3F1 H 0.0537 -0.0612 0.0762 0.089 Uiso 1 1 calc R
H3F2 H -0.0068 -0.0453 0.0955 0.089 Uiso 1 1 calc R
H3F3 H 0.0432 -0.0741 0.1330 0.089 Uiso 1 1 calc R
C4F C 0.0452(8) 0.0721(9) 0.0689(6) 0.054(5) Uani 1 1 d .
H4F1 H 0.0583 0.1196 0.0749 0.081 Uiso 1 1 calc R
H4F2 H 0.0052 0.0725 0.0570 0.081 Uiso 1 1 calc R
H4F3 H 0.0671 0.0505 0.0440 0.081 Uiso 1 1 calc R
N1H N 0.0731(7) 0.7502(10) 0.3919(6) 0.080(6) Uani 1 1 d .
C1H C 0.0410(10) 0.7434(13) 0.4373(9) 0.116(4) Uani 1 1 d .
H1H1 H 0.0068 0.7719 0.4334 0.174 Uiso 1 1 calc R
H1H2 H 0.0648 0.7590 0.4664 0.174 Uiso 1 1 calc R
H1H3 H 0.0305 0.6949 0.4417 0.174 Uiso 1 1 calc R
C2H C 0.0540(10) 0.8121(14) 0.3657(9) 0.116(4) Uani 1 1 d .
H2H1 H 0.0678 0.8122 0.3327 0.174 Uiso 1 1 calc R
H2H2 H 0.0685 0.8528 0.3841 0.174 Uiso 1 1 calc R
H2H3 H 0.0127 0.8133 0.3627 0.174 Uiso 1 1 calc R
C3H C 0.1356(10) 0.7532(13) 0.4069(9) 0.116(4) Uani 1 1 d .
H3H1 H 0.1555 0.7213 0.3862 0.174 Uiso 1 1 calc R
H3H2 H 0.1426 0.7399 0.4417 0.174 Uiso 1 1 calc R
H3H3 H 0.1494 0.8003 0.4024 0.174 Uiso 1 1 calc R
C4H C 0.0640(10) 0.6873(14) 0.3605(10) 0.116(4) Uani 1 1 d .
H4H1 H 0.0239 0.6751 0.3577 0.174 Uiso 1 1 calc R
H4H2 H 0.0860 0.6488 0.3756 0.174 Uiso 1 1 calc R
H4H3 H 0.0762 0.6965 0.3274 0.174 Uiso 1 1 calc R
N1K N 0.9371(6) 0.7619(9) 0.1013(5) 0.056(4) Uani 1 1 d .
C1K C 0.9793(10) 0.7728(19) 0.0621(9) 0.160(14) Uani 1 1 d .
H1K1 H 0.9765 0.7343 0.0386 0.240 Uiso 1 1 calc R
H1K2 H 1.0176 0.7750 0.0783 0.240 Uiso 1 1 calc R
H1K3 H 0.9706 0.8162 0.0444 0.240 Uiso 1 1 calc R
C2K C 0.8796(8) 0.7802(12) 0.0780(8) 0.090(7) Uani 1 1 d .
H2K1 H 0.8747 0.7605 0.0446 0.134 Uiso 1 1 calc R
H2K2 H 0.8758 0.8306 0.0761 0.134 Uiso 1 1 calc R
H2K3 H 0.8509 0.7613 0.0981 0.134 Uiso 1 1 calc R
C3K C 0.9395(12) 0.6885(12) 0.1173(9) 0.123(10) Uani 1 1 d .
H3K1 H 0.9033 0.6754 0.1295 0.184 Uiso 1 1 calc R
H3K2 H 0.9696 0.6827 0.1439 0.184 Uiso 1 1 calc R
H3K3 H 0.9471 0.6590 0.0893 0.184 Uiso 1 1 calc R
C4K C 0.9514(8) 0.8074(10) 0.1446(7) 0.075(6) Uani 1 1 d .
H4K1 H 0.9203 0.8071 0.1661 0.112 Uiso 1 1 calc R
H4K2 H 0.9577 0.8546 0.1333 0.112 Uiso 1 1 calc R
H4K3 H 0.9857 0.7903 0.1632 0.112 Uiso 1 1 calc R
O1S O 0.8993(8) 0.5789(11) 1.0245(7) 0.142(7) Uani 1 1 d .
N1S N 0.9398(12) 0.5465(18) 0.9512(11) 0.172(11) Uani 1 1 d .
C1S C 0.9147(14) 0.533(2) 0.9908(14) 0.158(7) Uani 1 1 d .
C2S C 0.9054(13) 0.4569(18) 0.9933(10) 0.158(7) Uani 1 1 d .
H2S1 H 0.9207 0.4382 1.0257 0.190 Uiso 1 1 calc R
H2S2 H 0.8647 0.4458 0.9884 0.190 Uiso 1 1 calc R
C3S C 0.9361(13) 0.4283(18) 0.9527(10) 0.158(7) Uani 1 1 d .
H3S1 H 0.9138 0.3912 0.9352 0.190 Uiso 1 1 calc R
H3S2 H 0.9728 0.4089 0.9658 0.190 Uiso 1 1 calc R
C4S C 0.9451(13) 0.4899(18) 0.9167(12) 0.158(7) Uani 1 1 d .
H4S1 H 0.9829 0.4886 0.9039 0.190 Uiso 1 1 calc R
H4S2 H 0.9156 0.4915 0.8888 0.190 Uiso 1 1 calc R
C5S C 0.9414(14) 0.624(2) 0.9302(13) 0.185(16) Uani 1 1 d .
H5S1 H 0.9231 0.6549 0.9523 0.278 Uiso 1 1 calc R
H5S2 H 0.9214 0.6252 0.8971 0.278 Uiso 1 1 calc R
H5S3 H 0.9807 0.6378 0.9282 0.278 Uiso 1 1 calc R
O1P O 0.2443(6) 1.0056(8) 0.4725(5) 0.012(5) Uiso 0.536(14) 1 d P
N1P N 0.2612(11) 0.8868(14) 0.4512(9) 0.055(8) Uiso 0.536(14) 1 d P
C1P C 0.2509(14) 0.946(2) 0.4807(13) 0.061(11) Uiso 0.536(14) 1 d P
C2P C 0.2487(15) 0.8987(17) 0.5371(12) 0.060(10) Uiso 0.536(14) 1 d P
H2P1 H 0.2844 0.9042 0.5582 0.072 Uiso 0.536(14) 1 calc PR
H2P2 H 0.2171 0.9145 0.5558 0.072 Uiso 0.536(14) 1 calc PR
C3P C 0.2410(12) 0.8294(14) 0.5221(10) 0.033(8) Uiso 0.536(14) 1 d P
H3P1 H 0.2002 0.8189 0.5164 0.039 Uiso 0.536(14) 1 calc PR
H3P2 H 0.2578 0.7980 0.5481 0.039 Uiso 0.536(14) 1 calc PR
C4P C 0.2693(14) 0.8192(17) 0.4749(12) 0.061(11) Uiso 0.536(14) 1 d P
H4P1 H 0.3099 0.8082 0.4818 0.073 Uiso 0.536(14) 1 calc PR
H4P2 H 0.2509 0.7820 0.4543 0.073 Uiso 0.536(14) 1 calc PR
C5P C 0.2799(9) 0.9070(13) 0.3973(9) 0.15(2) Uiso 0.536(14) 1 d P
H5P1 H 0.2463 0.9105 0.3739 0.222 Uiso 0.536(14) 1 calc PR
H5P2 H 0.3050 0.8712 0.3860 0.222 Uiso 0.536(14) 1 calc PR
H5P3 H 0.2996 0.9515 0.3991 0.222 Uiso 0.536(14) 1 calc PR
O1R O 0.0856(9) 0.8860(13) 0.5988(9) 0.156(16) Uiso 0.464(14) 1 d PR
N1R N 0.0962(9) 0.9399(13) 0.5230(9) 0.129(17) Uiso 0.464(14) 1 d PR
C1R C 0.0825(9) 0.9505(13) 0.5686(9) 0.081(15) Uiso 0.464(14) 1 d PR
C2R C 0.0572(9) 1.0168(13) 0.5724(9) 0.16(3) Uiso 0.464(14) 1 d PR
H2R1 H 0.0731 1.0421 0.6022 0.189 Uiso 0.464(14) 1 calc PR
H2R2 H 0.0158 1.0135 0.5729 0.189 Uiso 0.464(14) 1 calc PR
C3R C 0.076(3) 1.054(3) 0.520(2) 0.11(2) Uiso 0.464(14) 1 d P
H3R1 H 0.0417 1.0659 0.4980 0.130 Uiso 0.464(14) 1 calc PR
H3R2 H 0.0973 1.0969 0.5276 0.130 Uiso 0.464(14) 1 calc PR
C4R C 0.097(3) 1.024(3) 0.504(2) 0.11(2) Uiso 0.464(14) 1 d P
H4R1 H 0.1370 1.0400 0.5080 0.137 Uiso 0.464(14) 1 calc PR
H4R2 H 0.0853 1.0250 0.4682 0.137 Uiso 0.464(14) 1 calc PR
C5R C 0.1023(12) 0.8926(15) 0.4829(11) 0.026(9) Uiso 0.464(14) 1 d P
H5R1 H 0.1219 0.8509 0.4956 0.039 Uiso 0.464(14) 1 calc PR
H5R2 H 0.1242 0.9146 0.4582 0.039 Uiso 0.464(14) 1 calc PR
H5R3 H 0.0650 0.8800 0.4676 0.039 Uiso 0.464(14) 1 calc PR
O1W O 0.8911(5) 0.4335(7) 0.5422(4) 0.056(3) Uani 1 1 d D
H1W H 0.884(6) 0.415(9) 0.513(3) 0.084 Uiso 1 1 d D
H2W H 0.863(4) 0.433(10) 0.561(4) 0.084 Uiso 1 1 d D

loop_
_atom_site_aniso_label
_atom_site_aniso_U_11
_atom_site_aniso_U_22
_atom_site_aniso_U_33
_atom_site_aniso_U_23
_atom_site_aniso_U_13
_atom_site_aniso_U_12
Zn1 0.0288(11) 0.0348(12) 0.0279(11) -0.0055(9) 0.0029(9) -0.0009(10)
Zn2 0.0289(12) 0.0373(12) 0.0301(12) -0.0039(9) 0.0035(9) -0.0022(10)
Zn3 0.0308(12) 0.0414(13) 0.0334(12) 0.0036(9) 0.0033(9) -0.0056(10)
Zn4 0.0307(12) 0.0404(12) 0.0286(12) 0.0025(9) 0.0034(9) -0.0036(10)
Zn5 0.0354(12) 0.0409(12) 0.0254(11) 0.0007(9) 0.0057(9) 0.0019(10)
O1 0.035(7) 0.039(7) 0.023(7) 0.001(6) -0.008(5) -0.005(5)
O2 0.089(10) 0.027(8) 0.040(8) 0.004(6) 0.003(6) -0.006(7)
O3 0.044(8) 0.041(8) 0.087(10) -0.004(6) 0.001(7) -0.011(7)
O4 0.058(8) 0.034(7) 0.045(7) -0.001(6) 0.006(6) -0.002(7)
O5 0.030(6) 0.030(6) 0.031(7) -0.002(5) 0.010(5) 0.002(5)
O6 0.025(7) 0.046(7) 0.037(7) -0.007(5) 0.007(5) -0.001(6)
O7 0.020(6) 0.036(6) 0.035(6) -0.005(5) 0.000(5) -0.002(5)
O8 0.029(6) 0.047(7) 0.021(7) 0.004(5) 0.013(5) -0.009(5)
O9 0.052(8) 0.051(9) 0.034(7) 0.000(6) 0.005(6) 0.002(7)
O10 0.030(7) 0.040(8) 0.061(8) -0.002(6) 0.014(6) 0.010(7)
O11 0.056(8) 0.040(8) 0.037(8) 0.000(7) 0.005(6) -0.008(6)
O12 0.030(8) 0.033(7) 0.075(9) -0.004(6) 0.000(6) -0.004(6)
O13 0.037(7) 0.039(7) 0.034(7) -0.005(6) 0.002(6) 0.004(6)
O14 0.027(8) 0.060(8) 0.064(9) -0.004(6) 0.004(6) -0.008(7)
O15 0.037(8) 0.047(8) 0.056(8) 0.011(6) 0.005(6) -0.008(7)
O16 0.032(7) 0.041(8) 0.069(9) 0.031(7) -0.007(6) -0.019(6)
O17 0.115(13) 0.137(14) 0.058(10) 0.032(9) -0.038(9) -0.077(12)
O18 0.037(7) 0.056(8) 0.028(7) 0.004(6) -0.006(6) -0.020(6)
O19 0.036(7) 0.036(8) 0.048(8) -0.012(6) 0.010(6) 0.006(6)
O20 0.036(8) 0.065(9) 0.092(10) -0.014(7) 0.041(7) -0.024(7)
O21 0.055(8) 0.039(8) 0.031(7) 0.005(6) -0.002(6) -0.005(7)
O22 0.079(9) 0.075(9) 0.020(7) -0.002(7) -0.001(6) -0.025(8)
O23 0.028(7) 0.043(8) 0.043(7) 0.003(6) 0.003(5) -0.008(6)
O24 0.032(8) 0.044(8) 0.077(9) 0.001(6) 0.014(7) 0.004(7)
O25 0.018(8) 0.167(15) 0.044(8) 0.027(8) 0.003(7) 0.011(8)
O26 0.028(7) 0.060(8) 0.037(8) 0.004(6) 0.008(6) -0.002(6)
O27 0.031(8) 0.081(10) 0.038(8) 0.003(6) 0.010(6) -0.002(7)
O28 0.030(7) 0.055(8) 0.026(8) -0.007(6) 0.005(5) -0.007(6)
O29 0.061(8) 0.036(7) 0.036(8) 0.007(6) 0.004(6) 0.008(6)
O30 0.038(7) 0.061(8) 0.033(8) 0.002(6) 0.003(6) -0.012(6)
O31 0.043(7) 0.049(7) 0.030(7) 0.017(6) 0.008(6) 0.005(6)
O32 0.072(9) 0.040(7) 0.023(8) -0.006(6) -0.010(7) 0.009(6)
O33 0.029(7) 0.061(8) 0.031(7) 0.013(6) 0.009(6) 0.002(7)
O34 0.043(8) 0.063(8) 0.036(8) 0.010(6) 0.001(7) -0.005(7)
O35 0.044(8) 0.113(11) 0.032(7) -0.023(7) 0.015(6) 0.011(7)
O36 0.033(7) 0.059(8) 0.031(7) 0.001(5) 0.014(5) -0.001(6)
C1 0.021(10) 0.034(13) 0.038(13) 0.003(10) 0.002(8) 0.008(9)
C2 0.022(4) 0.041(5) 0.029(4) -0.001(3) 0.005(3) 0.002(4)
C3 0.026(7) 0.043(7) 0.037(7) 0.002(5) 0.000(6) 0.003(6)
C4 0.022(4) 0.041(5) 0.029(4) -0.001(3) 0.005(3) 0.002(4)
C5 0.022(4) 0.041(5) 0.029(4) -0.001(3) 0.005(3) 0.002(4)
C6 0.022(4) 0.041(5) 0.029(4) -0.001(3) 0.005(3) 0.002(4)
C7 0.022(4) 0.041(5) 0.029(4) -0.001(3) 0.005(3) 0.002(4)
C8 0.022(4) 0.041(5) 0.029(4) -0.001(3) 0.005(3) 0.002(4)
C9 0.026(7) 0.043(7) 0.037(7) 0.002(5) 0.000(6) 0.003(6)
C10 0.026(7) 0.043(7) 0.037(7) 0.002(5) 0.000(6) 0.003(6)
C11 0.019(10) 0.058(12) 0.026(11) -0.011(8) -0.005(8) 0.002(9)
C12 0.026(5) 0.036(5) 0.019(5) -0.003(4) 0.002(4) -0.004(5)
C13 0.026(5) 0.036(5) 0.019(5) -0.003(4) 0.002(4) -0.004(5)
C14 0.026(5) 0.036(5) 0.019(5) -0.003(4) 0.002(4) -0.004(5)
C15 0.026(5) 0.036(5) 0.019(5) -0.003(4) 0.002(4) -0.004(5)
C16 0.043(12) 0.031(14) 0.050(16) 0.007(12) 0.004(11) -0.003(11)
C17 0.033(13) 0.039(13) 0.030(11) 0.010(9) -0.006(9) -0.013(12)
C18 0.029(4) 0.033(5) 0.028(4) 0.003(3) -0.002(3) -0.001(4)
C19 0.029(4) 0.033(5) 0.028(4) 0.003(3) -0.002(3) -0.001(4)
C20 0.029(4) 0.033(5) 0.028(4) 0.003(3) -0.002(3) -0.001(4)
C21 0.029(4) 0.033(5) 0.028(4) 0.003(3) -0.002(3) -0.001(4)
C22 0.029(4) 0.033(5) 0.028(4) 0.003(3) -0.002(3) -0.001(4)
C23 0.029(4) 0.033(5) 0.028(4) 0.003(3) -0.002(3) -0.001(4)
C24 0.036(13) 0.045(15) 0.016(10) 0.008(9) -0.007(9) -0.008(12)
C25 0.031(13) 0.026(10) 0.026(13) -0.007(8) -0.008(11) 0.009(9)
C26 0.063(16) 0.039(13) 0.013(10) -0.006(9) 0.014(10) 0.003(12)
C27 0.035(13) 0.083(17) 0.036(15) 0.008(13) 0.008(12) -0.001(12)
C28 0.024(11) 0.023(10) 0.048(14) 0.004(9) 0.006(10) -0.009(8)
C29 0.052(12) 0.040(12) 0.014(13) -0.005(10) 0.002(10) -0.019(11)
C30 0.043(12) 0.033(12) 0.050(15) -0.011(11) 0.015(11) -0.004(9)
C31 0.039(11) 0.032(12) 0.024(13) -0.002(11) 0.011(10) -0.005(10)
C32 0.047(12) 0.052(14) 0.032(14) 0.003(10) 0.006(10) 0.010(12)
C33 0.034(11) 0.029(11) 0.029(13) -0.006(11) -0.006(10) 0.002(10)
C34 0.023(10) 0.038(11) 0.014(10) 0.012(10) -0.003(8) 0.013(10)
C35 0.010(10) 0.069(15) 0.029(13) -0.005(13) -0.003(9) 0.003(10)
C36 0.017(13) 0.072(14) 0.038(14) 0.029(10) -0.011(11) -0.005(10)
C37 0.027(12) 0.028(10) 0.031(11) 0.007(8) 0.007(10) 0.010(8)
C38 0.030(12) 0.037(11) 0.026(10) 0.002(8) 0.007(10) 0.001(9)
C39 0.068(17) 0.036(14) 0.024(11) 0.003(10) 0.011(11) 0.003(14)
C40 0.057(15) 0.015(12) 0.039(11) 0.003(9) 0.007(10) -0.010(11)
C41 0.030(11) 0.065(16) 0.039(12) 0.016(10) -0.002(10) 0.005(12)
C42 0.047(14) 0.035(12) 0.041(12) 0.000(9) 0.004(10) -0.001(12)
C43 0.027(13) 0.054(16) 0.029(11) -0.003(9) -0.016(9) 0.018(11)
C44 0.032(12) 0.015(12) 0.034(11) -0.007(9) -0.009(9) -0.005(11)
C45 0.035(12) 0.032(11) 0.031(10) 0.007(9) 0.009(9) -0.010(11)
C46 0.047(16) 0.044(16) 0.040(12) 0.003(10) -0.013(11) -0.018(14)
C47 0.033(11) 0.032(12) 0.023(12) -0.001(10) 0.009(9) 0.013(9)
C48 0.024(7) 0.046(6) 0.032(6) -0.011(5) 0.006(5) 0.001(6)
C49 0.024(7) 0.046(6) 0.032(6) -0.011(5) 0.006(5) 0.001(6)
C50 0.024(7) 0.046(6) 0.032(6) -0.011(5) 0.006(5) 0.001(6)
C51 0.036(13) 0.052(13) 0.026(13) 0.011(10) 0.014(11) 0.000(11)
C52 0.047(12) 0.046(14) 0.026(13) 0.008(11) -0.007(10) 0.004(11)
C53 0.037(12) 0.023(10) 0.027(11) 0.012(8) -0.002(9) 0.003(8)
C54 0.030(12) 0.050(12) 0.021(11) -0.003(8) 0.021(10) -0.001(9)
N1A 0.026(9) 0.047(9) 0.053(10) -0.020(9) 0.007(8) -0.003(9)
C1A 0.094(17) 0.096(17) 0.075(16) -0.038(13) 0.019(13) -0.046(14)
C2A 0.088(17) 0.065(15) 0.12(2) -0.005(14) -0.036(15) 0.024(13)
C3A 0.074(15) 0.094(17) 0.068(14) -0.021(12) 0.026(12) -0.043(14)
C4A 0.052(13) 0.067(14) 0.092(16) 0.001(12) 0.029(12) 0.003(12)
N1B 0.039(10) 0.065(12) 0.051(10) -0.001(9) 0.015(9) -0.005(8)
C1B 0.039(13) 0.083(15) 0.045(12) 0.001(10) -0.006(10) 0.003(11)
C2B 0.058(13) 0.084(16) 0.049(13) 0.021(12) 0.005(10) 0.023(12)
C3B 0.054(13) 0.060(13) 0.065(14) -0.026(12) -0.010(10) 0.014(11)
C4B 0.053(13) 0.070(14) 0.062(13) 0.004(10) 0.018(11) -0.004(11)
N1C 0.056(11) 0.046(10) 0.040(10) -0.002(9) 0.006(9) 0.005(8)
C1C 0.054(13) 0.092(15) 0.027(11) 0.015(10) 0.013(10) -0.003(11)
C2C 0.048(12) 0.054(13) 0.095(16) -0.025(12) 0.005(11) 0.001(10)
C3C 0.068(14) 0.074(15) 0.059(14) -0.002(11) -0.033(12) 0.008(12)
C4C 0.056(13) 0.081(16) 0.052(13) 0.017(11) 0.023(10) 0.000(12)
N1D 0.029(10) 0.083(14) 0.087(14) 0.036(12) 0.012(10) 0.000(10)
C1D 0.026(14) 0.30(4) 0.17(3) 0.15(3) 0.000(15) 0.020(18)
C2D 0.069(16) 0.11(2) 0.091(18) -0.046(16) 0.018(13) -0.007(15)
C3D 0.066(16) 0.14(2) 0.14(2) 0.060(18) 0.017(16) 0.015(16)
C4D 0.11(2) 0.072(16) 0.12(2) -0.004(15) 0.054(17) 0.038(14)
N1E 0.050(11) 0.038(10) 0.040(10) 0.002(8) 0.011(7) 0.006(9)
C1E 0.057(12) 0.055(12) 0.040(12) -0.013(10) 0.026(9) -0.020(10)
C2E 0.052(12) 0.051(13) 0.061(13) 0.002(10) 0.002(10) 0.003(11)
C3E 0.046(13) 0.076(14) 0.051(13) -0.017(10) -0.008(10) -0.010(11)
C4E 0.109(17) 0.083(15) 0.013(11) 0.014(10) 0.015(10) 0.007(13)
N1F 0.044(11) 0.053(11) 0.045(10) 0.009(9) 0.014(9) -0.003(8)
C1F 0.040(13) 0.050(12) 0.053(12) 0.008(9) 0.007(10) 0.007(10)
C2F 0.055(13) 0.064(13) 0.056(13) 0.007(10) 0.007(11) 0.014(11)
C3F 0.039(12) 0.068(15) 0.071(14) -0.002(11) -0.002(10) -0.003(11)
C4F 0.074(14) 0.051(12) 0.041(12) 0.013(10) 0.028(10) 0.014(10)
N1H 0.072(13) 0.106(15) 0.073(12) 0.043(11) 0.061(10) 0.058(12)
C1H 0.099(10) 0.134(12) 0.119(11) 0.030(9) 0.028(9) 0.033(9)
C2H 0.099(10) 0.134(12) 0.119(11) 0.030(9) 0.028(9) 0.033(9)
C3H 0.099(10) 0.134(12) 0.119(11) 0.030(9) 0.028(9) 0.033(9)
C4H 0.099(10) 0.134(12) 0.119(11) 0.030(9) 0.028(9) 0.033(9)
N1K 0.038(10) 0.073(13) 0.058(11) -0.007(10) 0.015(9) 0.002(9)
C1K 0.076(18) 0.33(4) 0.075(18) -0.04(2) 0.031(15) -0.06(2)
C2K 0.049(15) 0.15(2) 0.073(16) 0.029(14) -0.003(12) 0.034(14)
C3K 0.19(3) 0.078(19) 0.09(2) 0.000(15) -0.053(18) 0.042(18)
C4K 0.085(16) 0.081(15) 0.059(14) -0.041(13) 0.010(12) -0.021(13)
O1S 0.154(16) 0.175(18) 0.098(13) -0.029(13) 0.009(12) -0.069(14)
N1S 0.19(3) 0.21(3) 0.12(2) -0.04(2) 0.06(2) -0.09(2)
C1S 0.151(13) 0.22(2) 0.111(13) -0.073(13) 0.057(10) -0.097(14)
C2S 0.151(13) 0.22(2) 0.111(13) -0.073(13) 0.057(10) -0.097(14)
C3S 0.151(13) 0.22(2) 0.111(13) -0.073(13) 0.057(10) -0.097(14)
C4S 0.151(13) 0.22(2) 0.111(13) -0.073(13) 0.057(10) -0.097(14)
C5S 0.17(3) 0.21(4) 0.18(3) 0.04(3) 0.02(2) -0.12(3)
O1W 0.057(8) 0.065(9) 0.045(8) -0.010(7) -0.005(6) 0.011(7)

loop_
_atom_type_symbol
_atom_type_description
_atom_type_scat_dispersion_real
_atom_type_scat_dispersion_imag
_atom_type_scat_source
C C 0.0033 0.0016 'International Tables Vol C Tables 4.2.6.8 and 6.1.1.4'
H H 0.0000 0.0000 'International Tables Vol C Tables 4.2.6.8 and 6.1.1.4'
N N 0.0061 0.0033 'International Tables Vol C Tables 4.2.6.8 and 6.1.1.4'
O O 0.0106 0.0060 'International Tables Vol C Tables 4.2.6.8 and 6.1.1.4'
Zn Zn 0.2839 1.4301 'International Tables Vol C Tables 4.2.6.8 and 6.1.1.4'

loop_
_geom_angle_atom_site_label_1
_geom_angle_atom_site_label_2
_geom_angle_atom_site_label_3
_geom_angle
_geom_angle_site_symmetry_1
_geom_angle_site_symmetry_3
O1 Zn1 O4 129.8(4) . .
O1 Zn1 O5 101.4(4) . .
O4 Zn1 O5 117.1(4) . .
O1 Zn1 O7 100.4(4) . .
O4 Zn1 O7 96.4(5) . .
O5 Zn1 O7 109.1(4) . .
O1 Zn1 C9 125.9(5) . .
O4 Zn1 C9 27.6(5) . .
O5 Zn1 C9 95.8(5) . .
O7 Zn1 C9 121.6(5) . .
O10 Zn2 O8 112.4(4) . .
O10 Zn2 O9 106.2(5) . .
O8 Zn2 O9 116.8(5) . .
O10 Zn2 O6 101.5(5) . .
O8 Zn2 O6 115.4(4) . .
O9 Zn2 O6 102.8(4) . .
O26 Zn3 O16 114.9(5) . .
O26 Zn3 O19 119.6(5) . .
O16 Zn3 O19 98.4(5) . .
O26 Zn3 O18 98.6(5) . .
O16 Zn3 O18 120.8(5) . .
O19 Zn3 O18 105.5(4) . .
O13 Zn4 O28 115.8(4) . .
O13 Zn4 O23 99.4(5) . .
O28 Zn4 O23 115.8(5) . .
O13 Zn4 O21 110.7(4) . .
O28 Zn4 O21 114.9(4) . .
O23 Zn4 O21 97.8(5) . .
O36 Zn5 O29 114.7(4) . .
O36 Zn5 O33 111.6(4) . .
O29 Zn5 O33 99.6(5) . .
O36 Zn5 O31 112.1(4) . .
O29 Zn5 O31 107.3(4) . .
O33 Zn5 O31 110.8(4) . .
C1 O1 Zn1 122.9(10) . .
C9 O4 Zn1 104.7(11) . .
C3 O5 Zn1 124.1(10) . .
C3 O6 Zn2 121.0(10) . .
C12 O7 Zn1 125.6(9) . .
C12 O8 Zn2 121.4(9) . .
C16 O9 Zn2 115.3(11) . .
C17 O10 Zn2 111.5(10) . .
C26 O13 Zn4 126.5(11) . .
C24 O16 Zn3 132.4(11) . .
C27 O18 Zn3 119.7(10) . .
C39 O19 Zn3 119.8(11) . .
C52 O21 Zn4 114.0(10) . .
C46 O23 Zn4 128.7(11) . .
C36 O26 Zn3 111.6(9) . .
C25 O28 Zn4 112.1(9) . .
C35 O29 Zn5 114.7(10) . .
C47 O31 Zn5 131.1(9) . .
C51 O33 Zn5 117.6(10) . .
C48 O36 Zn5 126.2(10) . .
O2 C1 O1 124.3(14) . .
O2 C1 C2 122.4(15) . .
O1 C1 C2 113.3(15) . .
C8 C2 C4 121.9(14) . .
C8 C2 C1 119.7(14) . .
C4 C2 C1 118.3(14) . .
O5 C3 O6 126.0(15) . .
O5 C3 C10 116.2(15) . .
O6 C3 C10 117.7(16) . .
C5 C4 C2 117.3(14) . .
C5 C4 H4 121.3 . .
C2 C4 H4 121.3 . .
C6 C5 C4 119.7(14) . .
C6 C5 C52 119.0(14) . 3_775
C4 C5 C52 121.2(15) . 3_775
C5 C6 C7 123.4(14) . .
C5 C6 H6 118.3 . .
C7 C6 H6 118.3 . .
C6 C7 C8 116.9(14) . .
C6 C7 C47 124.2(14) . 2_655
C8 C7 C47 118.7(14) . 2_655
C2 C8 C7 120.6(14) . .
C2 C8 H8 119.7 . .
C7 C8 H8 119.7 . .
O3 C9 O4 127.1(17) . .
O3 C9 C42 117.1(17) . 1_565
O4 C9 C42 115.6(17) . 1_565
O3 C9 Zn1 80.4(10) . .
O4 C9 Zn1 47.7(8) . .
C42 C9 Zn1 161.9(14) 1_565 .
C38 C10 C11 117.8(14) 2_655 .
C38 C10 C3 121.5(15) 2_655 .
C11 C10 C3 120.4(15) . .
C49 C11 C10 119.8(13) 1_565 .
C49 C11 H11 120.1 1_565 .
C10 C11 H11 120.1 . .
O8 C12 O7 125.3(13) . .
O8 C12 C13 118.1(14) . .
O7 C12 C13 116.5(13) . .
C15 C13 C14 118.6(13) . .
C15 C13 C12 120.8(13) . .
C14 C13 C12 120.6(13) . .
C54 C14 C13 121.2(14) 2_755 .
C54 C14 H14 119.4 2_755 .
C13 C14 H14 119.4 . .
C13 C15 C53 122.9(14) . 2_755
C13 C15 H15 118.6 . .
C53 C15 H15 118.6 2_755 .
O11 C16 O9 124.4(17) . .
O11 C16 C31 123.1(18) . 3_776
O9 C16 C31 112.4(17) . 3_776
O12 C17 O10 125.6(15) . .
O12 C17 C18 117.9(17) . .
O10 C17 C18 116.6(16) . .
C23 C18 C19 118.7(14) . .
C23 C18 C17 121.4(15) . .
C19 C18 C17 119.9(15) . .
C20 C19 C18 119.9(15) . .
C20 C19 H19 120.0 . .
C18 C19 H19 120.0 . .
C19 C20 C21 119.8(14) . .
C19 C20 C24 120.8(15) . .
C21 C20 C24 119.2(14) . .
C22 C21 C20 120.1(14) . .
C22 C21 H21 119.9 . .
C20 C21 H21 119.9 . .
C23 C22 C21 118.8(15) . .
C23 C22 C26 121.4(15) . .
C21 C22 C26 119.8(15) . .
C22 C23 C18 122.3(15) . .
C22 C23 H23 118.9 . .
C18 C23 H23 118.9 . .
O15 C24 O16 126.0(15) . .
O15 C24 C20 121.5(16) . .
O16 C24 C20 112.5(16) . .
O27 C25 O28 123.5(14) . .
O27 C25 C53 123.5(16) . .
O28 C25 C53 113.0(16) . .
O14 C26 O13 125.0(15) . .
O14 C26 C22 119.3(16) . .
O13 C26 C22 115.7(17) . .
O17 C27 O18 125.7(17) . .
O17 C27 C29 116.6(19) . .
O18 C27 C29 117.7(19) . .
C54 C28 C53 122.0(14) . .
C54 C28 H28 119.0 . .
C53 C28 H28 119.0 . .
C30 C29 C34 117.8(14) . .
C30 C29 C27 122.2(18) . .
C34 C29 C27 119.9(17) . .
C31 C30 C29 122.3(15) . .
C31 C30 H30 118.9 . .
C29 C30 H30 118.9 . .
C32 C31 C30 118.1(16) . .
C32 C31 C16 117.6(17) . 3_776
C30 C31 C16 124.3(18) . 3_776
C31 C32 C33 122.1(16) . .
C31 C32 H32 119.0 . .
C33 C32 H32 119.0 . .
C34 C33 C32 117.8(15) . .
C34 C33 C35 121.5(16) . .
C32 C33 C35 120.6(17) . .
C33 C34 C29 121.9(14) . .
C33 C34 H34 119.0 . .
C29 C34 H34 119.0 . .
O30 C35 O29 123.4(16) . .
O30 C35 C33 120.5(17) . .
O29 C35 C33 116.0(16) . .
O25 C36 O26 124.4(14) . .
O25 C36 C37 120.8(16) . .
O26 C36 C37 114.8(16) . .
C50 C37 C38 118.5(14) 2_655 .
C50 C37 C36 118.9(15) 2_655 .
C38 C37 C36 122.6(14) . .
C10 C38 C37 123.1(14) 2_645 .
C10 C38 H38 118.4 2_645 .
C37 C38 H38 118.4 . .
O19 C39 O20 125.5(16) . .
O19 C39 C40 113.2(18) . .
O20 C39 C40 121.3(18) . .
C45 C40 C41 120.1(16) . .
C45 C40 C39 123.0(17) . .
C41 C40 C39 116.9(18) . .
C40 C41 C42 118.6(16) . .
C40 C41 H41 120.7 . .
C42 C41 H41 120.7 . .
C43 C42 C41 120.6(15) . .
C43 C42 C9 120.4(18) . 1_545
C41 C42 C9 119.0(18) . 1_545
C42 C43 C44 119.4(15) . .
C42 C43 H43 120.3 . .
C44 C43 H43 120.3 . .
C45 C44 C43 119.6(15) . .
C45 C44 C46 121.5(17) . .
C43 C44 C46 118.9(18) . .
C40 C45 C44 121.3(15) . .
C40 C45 H45 119.4 . .
C44 C45 H45 119.4 . .
O24 C46 O23 126.2(17) . .
O24 C46 C44 122.9(17) . .
O23 C46 C44 110.9(18) . .
O32 C47 O31 125.6(14) . .
O32 C47 C7 119.0(15) . 2_645
O31 C47 C7 115.2(15) . 2_645
O35 C48 O36 125.7(15) . .
O35 C48 C49 120.4(15) . .
O36 C48 C49 114.0(15) . .
C50 C49 C11 120.1(14) . 1_545
C50 C49 C48 120.3(14) . .
C11 C49 C48 119.6(14) 1_545 .
C49 C50 C37 120.7(14) . 2_645
C49 C50 H50 119.7 . .
C37 C50 H50 119.7 2_645 .
O33 C51 O34 125.8(15) . .
O33 C51 C54 115.2(17) . 3_766
O34 C51 C54 119.0(17) . 3_766
O22 C52 O21 123.0(15) . .
O22 C52 C5 119.1(17) . 3_775
O21 C52 C5 117.8(17) . 3_775
C15 C53 C28 116.4(14) 2_745 .
C15 C53 C25 126.6(15) 2_745 .
C28 C53 C25 117.0(15) . .
C14 C54 C28 118.5(14) 2_745 .
C14 C54 C51 120.5(16) 2_745 3_766
C28 C54 C51 121.0(15) . 3_766
C2A N1A C4A 109.7(14) . .
C2A N1A C3A 111.2(15) . .
C4A N1A C3A 109.7(13) . .
C2A N1A C1A 109.0(15) . .
C4A N1A C1A 109.8(14) . .
C3A N1A C1A 107.4(13) . .
N1A C1A H1A1 109.5 . .
N1A C1A H1A2 109.5 . .
H1A1 C1A H1A2 109.5 . .
N1A C1A H1A3 109.5 . .
H1A1 C1A H1A3 109.5 . .
H1A2 C1A H1A3 109.5 . .
N1A C2A H2A1 109.5 . .
N1A C2A H2A2 109.5 . .
H2A1 C2A H2A2 109.5 . .
N1A C2A H2A3 109.5 . .
H2A1 C2A H2A3 109.5 . .
H2A2 C2A H2A3 109.5 . .
N1A C3A H3A1 109.5 . .
N1A C3A H3A2 109.5 . .
H3A1 C3A H3A2 109.5 . .
N1A C3A H3A3 109.5 . .
H3A1 C3A H3A3 109.5 . .
H3A2 C3A H3A3 109.5 . .
N1A C4A H4A1 109.5 . .
N1A C4A H4A2 109.5 . .
H4A1 C4A H4A2 109.5 . .
N1A C4A H4A3 109.5 . .
H4A1 C4A H4A3 109.5 . .
H4A2 C4A H4A3 109.5 . .
C3B N1B C2B 110.2(14) . .
C3B N1B C1B 110.2(13) . .
C2B N1B C1B 109.1(13) . .
C3B N1B C4B 110.0(13) . .
C2B N1B C4B 107.1(13) . .
C1B N1B C4B 110.3(13) . .
N1B C1B H1B1 109.5 . .
N1B C1B H1B2 109.5 . .
H1B1 C1B H1B2 109.5 . .
N1B C1B H1B3 109.5 . .
H1B1 C1B H1B3 109.5 . .
H1B2 C1B H1B3 109.5 . .
N1B C2B H2B1 109.5 . .
N1B C2B H2B2 109.5 . .
H2B1 C2B H2B2 109.5 . .
N1B C2B H2B3 109.5 . .
H2B1 C2B H2B3 109.5 . .
H2B2 C2B H2B3 109.5 . .
N1B C3B H3B1 109.5 . .
N1B C3B H3B2 109.5 . .
H3B1 C3B H3B2 109.5 . .
N1B C3B H3B3 109.5 . .
H3B1 C3B H3B3 109.5 . .
H3B2 C3B H3B3 109.5 . .
N1B C4B H4B1 109.5 . .
N1B C4B H4B2 109.5 . .
H4B1 C4B H4B2 109.5 . .
N1B C4B H4B3 109.5 . .
H4B1 C4B H4B3 109.5 . .
H4B2 C4B H4B3 109.5 . .
C4C N1C C3C 109.7(14) . .
C4C N1C C1C 109.2(13) . .
C3C N1C C1C 111.1(13) . .
C4C N1C C2C 107.1(13) . .
C3C N1C C2C 110.4(13) . .
C1C N1C C2C 109.1(13) . .
N1C C1C H1C1 109.5 . .
N1C C1C H1C2 109.5 . .
H1C1 C1C H1C2 109.5 . .
N1C C1C H1C3 109.5 . .
H1C1 C1C H1C3 109.5 . .
H1C2 C1C H1C3 109.5 . .
N1C C2C H2C1 109.5 . .
N1C C2C H2C2 109.5 . .
H2C1 C2C H2C2 109.5 . .
N1C C2C H2C3 109.5 . .
H2C1 C2C H2C3 109.5 . .
H2C2 C2C H2C3 109.5 . .
N1C C3C H3C1 109.5 . .
N1C C3C H3C2 109.5 . .
H3C1 C3C H3C2 109.5 . .
N1C C3C H3C3 109.5 . .
H3C1 C3C H3C3 109.5 . .
H3C2 C3C H3C3 109.5 . .
N1C C4C H4C1 109.5 . .
N1C C4C H4C2 109.5 . .
H4C1 C4C H4C2 109.5 . .
N1C C4C H4C3 109.5 . .
H4C1 C4C H4C3 109.5 . .
H4C2 C4C H4C3 109.5 . .
C2D N1D C3D 110.3(17) . .
C2D N1D C1D 112(2) . .
C3D N1D C1D 112.7(16) . .
C2D N1D C4D 109.0(15) . .
C3D N1D C4D 108.4(18) . .
C1D N1D C4D 104.4(19) . .
N1D C1D H1D1 109.5 . .
N1D C1D H1D2 109.5 . .
H1D1 C1D H1D2 109.5 . .
N1D C1D H1D3 109.5 . .
H1D1 C1D H1D3 109.5 . .
H1D2 C1D H1D3 109.5 . .
N1D C2D H2D1 109.5 . .
N1D C2D H2D2 109.5 . .
H2D1 C2D H2D2 109.5 . .
N1D C2D H2D3 109.5 . .
H2D1 C2D H2D3 109.5 . .
H2D2 C2D H2D3 109.5 . .
N1D C3D H3D1 109.5 . .
N1D C3D H3D2 109.5 . .
H3D1 C3D H3D2 109.5 . .
N1D C3D H3D3 109.5 . .
H3D1 C3D H3D3 109.5 . .
H3D2 C3D H3D3 109.5 . .
N1D C4D H4D1 109.5 . .
N1D C4D H4D2 109.5 . .
H4D1 C4D H4D2 109.5 . .
N1D C4D H4D3 109.5 . .
H4D1 C4D H4D3 109.5 . .
H4D2 C4D H4D3 109.5 . .
C4E N1E C1E 111.3(13) . .
C4E N1E C2E 109.7(13) . .
C1E N1E C2E 108.8(13) . .
C4E N1E C3E 110.0(13) . .
C1E N1E C3E 109.1(12) . .
C2E N1E C3E 107.8(13) . .
N1E C1E H1E1 109.5 . .
N1E C1E H1E2 109.5 . .
H1E1 C1E H1E2 109.5 . .
N1E C1E H1E3 109.5 . .
H1E1 C1E H1E3 109.5 . .
H1E2 C1E H1E3 109.5 . .
N1E C2E H2E1 109.5 . .
N1E C2E H2E2 109.5 . .
H2E1 C2E H2E2 109.5 . .
N1E C2E H2E3 109.5 . .
H2E1 C2E H2E3 109.5 . .
H2E2 C2E H2E3 109.5 . .
N1E C3E H3E1 109.5 . .
N1E C3E H3E2 109.5 . .
H3E1 C3E H3E2 109.5 . .
N1E C3E H3E3 109.5 . .
H3E1 C3E H3E3 109.5 . .
H3E2 C3E H3E3 109.5 . .
N1E C4E H4E1 109.5 . .
N1E C4E H4E2 109.5 . .
H4E1 C4E H4E2 109.5 . .
N1E C4E H4E3 109.5 . .
H4E1 C4E H4E3 109.5 . .
H4E2 C4E H4E3 109.5 . .
C2F N1F C1F 109.6(13) . .
C2F N1F C4F 110.5(13) . .
C1F N1F C4F 111.3(13) . .
C2F N1F C3F 108.9(13) . .
C1F N1F C3F 109.8(13) . .
C4F N1F C3F 106.8(13) . .
N1F C1F H1F1 109.5 . .
N1F C1F H1F2 109.5 . .
H1F1 C1F H1F2 109.5 . .
N1F C1F H1F3 109.5 . .
H1F1 C1F H1F3 109.5 . .
H1F2 C1F H1F3 109.5 . .
N1F C2F H2F1 109.5 . .
N1F C2F H2F2 109.5 . .
H2F1 C2F H2F2 109.5 . .
N1F C2F H2F3 109.5 . .
H2F1 C2F H2F3 109.5 . .
H2F2 C2F H2F3 109.5 . .
N1F C3F H3F1 109.5 . .
N1F C3F H3F2 109.5 . .
H3F1 C3F H3F2 109.5 . .
N1F C3F H3F3 109.5 . .
H3F1 C3F H3F3 109.5 . .
H3F2 C3F H3F3 109.5 . .
N1F C4F H4F1 109.5 . .
N1F C4F H4F2 109.5 . .
H4F1 C4F H4F2 109.5 . .
N1F C4F H4F3 109.5 . .
H4F1 C4F H4F3 109.5 . .
H4F2 C4F H4F3 109.5 . .
C2H N1H C4H 112(2) . .
C2H N1H C1H 108.2(16) . .
C4H N1H C1H 109.6(19) . .
C2H N1H C3H 111.3(19) . .
C4H N1H C3H 106.1(17) . .
C1H N1H C3H 109.7(18) . .
N1H C1H H1H1 109.5 . .
N1H C1H H1H2 109.5 . .
H1H1 C1H H1H2 109.5 . .
N1H C1H H1H3 109.5 . .
H1H1 C1H H1H3 109.5 . .
H1H2 C1H H1H3 109.5 . .
N1H C2H H2H1 109.5 . .
N1H C2H H2H2 109.5 . .
H2H1 C2H H2H2 109.5 . .
N1H C2H H2H3 109.5 . .
H2H1 C2H H2H3 109.5 . .
H2H2 C2H H2H3 109.5 . .
N1H C3H H3H1 109.5 . .
N1H C3H H3H2 109.5 . .
H3H1 C3H H3H2 109.5 . .
N1H C3H H3H3 109.5 . .
H3H1 C3H H3H3 109.5 . .
H3H2 C3H H3H3 109.5 . .
N1H C4H H4H1 109.5 . .
N1H C4H H4H2 109.5 . .
H4H1 C4H H4H2 109.5 . .
N1H C4H H4H3 109.5 . .
H4H1 C4H H4H3 109.5 . .
H4H2 C4H H4H3 109.5 . .
C4K N1K C3K 109.4(16) . .
C4K N1K C2K 109.6(16) . .
C3K N1K C2K 111.0(16) . .
C4K N1K C1K 110.3(16) . .
C3K N1K C1K 109(2) . .
C2K N1K C1K 107.6(17) . .
N1K C1K H1K1 109.5 . .
N1K C1K H1K2 109.5 . .
H1K1 C1K H1K2 109.5 . .
N1K C1K H1K3 109.5 . .
H1K1 C1K H1K3 109.5 . .
H1K2 C1K H1K3 109.5 . .
N1K C2K H2K1 109.5 . .
N1K C2K H2K2 109.5 . .
H2K1 C2K H2K2 109.5 . .
N1K C2K H2K3 109.5 . .
H2K1 C2K H2K3 109.5 . .
H2K2 C2K H2K3 109.5 . .
N1K C3K H3K1 109.5 . .
N1K C3K H3K2 109.5 . .
H3K1 C3K H3K2 109.5 . .
N1K C3K H3K3 109.5 . .
H3K1 C3K H3K3 109.5 . .
H3K2 C3K H3K3 109.5 . .
N1K C4K H4K1 109.5 . .
N1K C4K H4K2 109.5 . .
H4K1 C4K H4K2 109.5 . .
N1K C4K H4K3 109.5 . .
H4K1 C4K H4K3 109.5 . .
H4K2 C4K H4K3 109.5 . .
C1S N1S C4S 117(3) . .
C1S N1S C5S 120(3) . .
C4S N1S C5S 118(3) . .
N1S C1S O1S 127(4) . .
N1S C1S C2S 108(3) . .
O1S C1S C2S 125(3) . .
C3S C2S C1S 105(3) . .
C3S C2S H2S1 110.8 . .
C1S C2S H2S1 110.8 . .
C3S C2S H2S2 110.8 . .
C1S C2S H2S2 110.8 . .
H2S1 C2S H2S2 108.9 . .
C2S C3S C4S 106(3) . .
C2S C3S H3S1 110.5 . .
C4S C3S H3S1 110.5 . .
C2S C3S H3S2 110.5 . .
C4S C3S H3S2 110.5 . .
H3S1 C3S H3S2 108.7 . .
N1S C4S C3S 99(2) . .
N1S C4S H4S1 112.0 . .
C3S C4S H4S1 112.0 . .
N1S C4S H4S2 112.0 . .
C3S C4S H4S2 112.0 . .
H4S1 C4S H4S2 109.7 . .
N1S C5S H5S1 109.5 . .
N1S C5S H5S2 109.5 . .
H5S1 C5S H5S2 109.5 . .
N1S C5S H5S3 109.5 . .
H5S1 C5S H5S3 109.5 . .
H5S2 C5S H5S3 109.5 . .
C1P N1P C4P 120(3) . .
C1P N1P C5P 113(2) . .
C4P N1P C5P 125(2) . .
O1P C1P N1P 135(3) . .
O1P C1P C2P 130(3) . .
N1P C1P C2P 95(3) . .
C3P C2P C1P 105(3) . .
C3P C2P H2P1 110.8 . .
C1P C2P H2P1 110.8 . .
C3P C2P H2P2 110.8 . .
C1P C2P H2P2 110.8 . .
H2P1 C2P H2P2 108.9 . .
C2P C3P C4P 108(3) . .
C2P C3P H3P1 110.0 . .
C4P C3P H3P1 110.0 . .
C2P C3P H3P2 110.0 . .
C4P C3P H3P2 110.0 . .
H3P1 C3P H3P2 108.4 . .
N1P C4P C3P 102(2) . .
N1P C4P H4P1 111.4 . .
C3P C4P H4P1 111.4 . .
N1P C4P H4P2 111.4 . .
C3P C4P H4P2 111.4 . .
H4P1 C4P H4P2 109.3 . .
N1P C5P H5P1 109.5 . .
N1P C5P H5P2 109.5 . .
H5P1 C5P H5P2 109.5 . .
N1P C5P H5P3 109.5 . .
H5P1 C5P H5P3 109.5 . .
H5P2 C5P H5P3 109.5 . .
C1R N1R C5R 148.7(15) . .
C1R N1R C4R 99(2) . .
C5R N1R C4R 112(3) . .
N1R C1R C2R 110.2 . .
N1R C1R O1R 112.4 . .
C2R C1R O1R 135.7 . .
C1R C2R C3R 100(2) . .
C1R C2R H2R1 111.7 . .
C3R C2R H2R1 111.7 . .
C1R C2R H2R2 111.7 . .
C3R C2R H2R2 111.7 . .
H2R1 C2R H2R2 109.5 . .
C4R C3R C2R 109(7) . .
C4R C3R H3R1 109.9 . .
C2R C3R H3R1 109.9 . .
C4R C3R H3R2 109.9 . .
C2R C3R H3R2 109.9 . .
H3R1 C3R H3R2 108.3 . .
C3R C4R N1R 117(7) . .
C3R C4R H4R1 108.2 . .
N1R C4R H4R1 108.2 . .
C3R C4R H4R2 108.2 . .
N1R C4R H4R2 108.2 . .
H4R1 C4R H4R2 107.3 . .
N1R C5R H5R1 109.5 . .
N1R C5R H5R2 109.5 . .
H5R1 C5R H5R2 109.5 . .
N1R C5R H5R3 109.5 . .
H5R1 C5R H5R3 109.5 . .
H5R2 C5R H5R3 109.5 . .
H1W O1W H2W 115(4) . .

loop_
_geom_bond_atom_site_label_1
_geom_bond_atom_site_label_2
_geom_bond_distance
_geom_bond_site_symmetry_2
Zn1 O1 1.915(10) .
Zn1 O4 1.964(10) .
Zn1 O5 1.987(9) .
Zn1 O7 1.989(9) .
Zn1 C9 2.568(19) .
Zn2 O10 1.944(11) .
Zn2 O8 1.949(9) .
Zn2 O9 1.956(11) .
Zn2 O6 1.973(10) .
Zn3 O26 1.923(10) .
Zn3 O16 1.941(11) .
Zn3 O19 1.942(11) .
Zn3 O18 1.943(11) .
Zn4 O13 1.948(11) .
Zn4 O28 1.952(10) .
Zn4 O23 1.962(11) .
Zn4 O21 1.996(10) .
Zn5 O36 1.934(10) .
Zn5 O29 1.941(11) .
Zn5 O33 1.946(10) .
Zn5 O31 1.952(11) .
O1 C1 1.321(18) .
O2 C1 1.220(17) .
O3 C9 1.222(18) .
O4 C9 1.229(18) .
O5 C3 1.249(18) .
O6 C3 1.267(18) .
O7 C12 1.270(16) .
O8 C12 1.260(16) .
O9 C16 1.267(19) .
O10 C17 1.253(19) .
O11 C16 1.235(19) .
O12 C17 1.250(18) .
O13 C26 1.264(19) .
O14 C26 1.26(2) .
O15 C24 1.226(18) .
O16 C24 1.280(19) .
O17 C27 1.24(2) .
O18 C27 1.26(2) .
O19 C39 1.256(19) .
O20 C39 1.26(2) .
O21 C52 1.283(19) .
O22 C52 1.228(19) .
O23 C46 1.30(2) .
O24 C46 1.24(2) .
O25 C36 1.215(19) .
O26 C36 1.311(19) .
O27 C25 1.204(17) .
O28 C25 1.320(18) .
O29 C35 1.308(19) .
O30 C35 1.244(17) .
O31 C47 1.307(18) .
O32 C47 1.202(17) .
O33 C51 1.255(18) .
O34 C51 1.256(19) .
O35 C48 1.223(17) .
O36 C48 1.272(17) .
C1 C2 1.53(2) .
C2 C8 1.356(19) .
C2 C4 1.435(19) .
C3 C10 1.50(2) .
C4 C5 1.404(19) .
C4 H4 0.9300 .
C5 C6 1.377(19) .
C5 C52 1.48(2) 3_775
C6 C7 1.392(19) .
C6 H6 0.9300 .
C7 C8 1.425(19) .
C7 C47 1.50(2) 2_655
C8 H8 0.9300 .
C9 C42 1.56(2) 1_565
C10 C38 1.363(19) 2_655
C10 C11 1.41(2) .
C11 C49 1.405(19) 1_565
C11 H11 0.9300 .
C12 C13 1.51(2) .
C13 C15 1.347(19) .
C13 C14 1.388(19) .
C14 C54 1.356(18) 2_755
C14 H14 0.9300 .
C15 C53 1.377(19) 2_755
C15 H15 0.9300 .
C16 C31 1.50(2) 3_776
C17 C18 1.52(2) .
C18 C23 1.389(19) .
C18 C19 1.398(19) .
C19 C20 1.370(19) .
C19 H19 0.9300 .
C20 C21 1.412(19) .
C20 C24 1.52(2) .
C21 C22 1.385(19) .
C21 H21 0.9300 .
C22 C23 1.359(19) .
C22 C26 1.49(2) .
C23 H23 0.9300 .
C25 C53 1.48(2) .
C27 C29 1.50(2) .
C28 C54 1.37(2) .
C28 C53 1.40(2) .
C28 H28 0.9300 .
C29 C30 1.39(2) .
C29 C34 1.41(2) .
C30 C31 1.39(2) .
C30 H30 0.9300 .
C31 C32 1.38(2) .
C31 C16 1.50(2) 3_776
C32 C33 1.41(2) .
C32 H32 0.9300 .
C33 C34 1.380(19) .
C33 C35 1.49(2) .
C34 H34 0.9300 .
C36 C37 1.51(2) .
C37 C50 1.381(19) 2_655
C37 C38 1.385(19) .
C38 C10 1.364(19) 2_645
C38 H38 0.9300 .
C39 C40 1.52(2) .
C40 C45 1.37(2) .
C40 C41 1.40(2) .
C41 C42 1.40(2) .
C41 H41 0.9300 .
C42 C43 1.39(2) .
C42 C9 1.56(2) 1_545
C43 C44 1.40(2) .
C43 H43 0.9300 .
C44 C45 1.375(19) .
C44 C46 1.51(2) .
C45 H45 0.9300 .
C47 C7 1.50(2) 2_645
C48 C49 1.51(2) .
C49 C50 1.370(19) .
C49 C11 1.405(19) 1_545
C50 C37 1.381(19) 2_645
C50 H50 0.9300 .
C51 C54 1.52(2) 3_766
C52 C5 1.48(2) 3_775
C53 C15 1.377(19) 2_745
C54 C14 1.356(18) 2_745
C54 C51 1.52(2) 3_766
N1A C2A 1.47(2) .
N1A C4A 1.485(19) .
N1A C3A 1.49(2) .
N1A C1A 1.50(2) .
C1A H1A1 0.9600 .
C1A H1A2 0.9600 .
C1A H1A3 0.9600 .
C2A H2A1 0.9600 .
C2A H2A2 0.9600 .
C2A H2A3 0.9600 .
C3A H3A1 0.9600 .
C3A H3A2 0.9600 .
C3A H3A3 0.9600 .
C4A H4A1 0.9600 .
C4A H4A2 0.9600 .
C4A H4A3 0.9600 .
N1B C3B 1.487(19) .
N1B C2B 1.50(2) .
N1B C1B 1.514(19) .
N1B C4B 1.522(19) .
C1B H1B1 0.9600 .
C1B H1B2 0.9600 .
C1B H1B3 0.9600 .
C2B H2B1 0.9600 .
C2B H2B2 0.9600 .
C2B H2B3 0.9600 .
C3B H3B1 0.9600 .
C3B H3B2 0.9600 .
C3B H3B3 0.9600 .
C4B H4B1 0.9600 .
C4B H4B2 0.9600 .
C4B H4B3 0.9600 .
N1C C4C 1.47(2) .
N1C C3C 1.469(19) .
N1C C1C 1.499(19) .
N1C C2C 1.51(2) .
C1C H1C1 0.9600 .
C1C H1C2 0.9600 .
C1C H1C3 0.9600 .
C2C H2C1 0.9600 .
C2C H2C2 0.9600 .
C2C H2C3 0.9600 .
C3C H3C1 0.9600 .
C3C H3C2 0.9600 .
C3C H3C3 0.9600 .
C4C H4C1 0.9600 .
C4C H4C2 0.9600 .
C4C H4C3 0.9600 .
N1D C2D 1.44(2) .
N1D C3D 1.46(2) .
N1D C1D 1.49(2) .
N1D C4D 1.50(2) .
C1D H1D1 0.9600 .
C1D H1D2 0.9600 .
C1D H1D3 0.9600 .
C2D H2D1 0.9600 .
C2D H2D2 0.9600 .
C2D H2D3 0.9600 .
C3D H3D1 0.9600 .
C3D H3D2 0.9600 .
C3D H3D3 0.9600 .
C4D H4D1 0.9600 .
C4D H4D2 0.9600 .
C4D H4D3 0.9600 .
N1E C4E 1.477(18) .
N1E C1E 1.480(18) .
N1E C2E 1.490(19) .
N1E C3E 1.504(19) .
C1E H1E1 0.9600 .
C1E H1E2 0.9600 .
C1E H1E3 0.9600 .
C2E H2E1 0.9600 .
C2E H2E2 0.9600 .
C2E H2E3 0.9600 .
C3E H3E1 0.9600 .
C3E H3E2 0.9600 .
C3E H3E3 0.9600 .
C4E H4E1 0.9600 .
C4E H4E2 0.9600 .
C4E H4E3 0.9600 .
N1F C2F 1.476(19) .
N1F C1F 1.479(19) .
N1F C4F 1.489(19) .
N1F C3F 1.53(2) .
C1F H1F1 0.9600 .
C1F H1F2 0.9600 .
C1F H1F3 0.9600 .
C2F H2F1 0.9600 .
C2F H2F2 0.9600 .
C2F H2F3 0.9600 .
C3F H3F1 0.9600 .
C3F H3F2 0.9600 .
C3F H3F3 0.9600 .
C4F H4F1 0.9600 .
C4F H4F2 0.9600 .
C4F H4F3 0.9600 .
N1H C2H 1.42(2) .
N1H C4H 1.46(3) .
N1H C1H 1.48(2) .
N1H C3H 1.48(3) .
C1H H1H1 0.9600 .
C1H H1H2 0.9600 .
C1H H1H3 0.9600 .
C2H H2H1 0.9600 .
C2H H2H2 0.9600 .
C2H H2H3 0.9600 .
C3H H3H1 0.9600 .
C3H H3H2 0.9600 .
C3H H3H3 0.9600 .
C4H H4H1 0.9600 .
C4H H4H2 0.9600 .
C4H H4H3 0.9600 .
N1K C4K 1.45(2) .
N1K C3K 1.46(2) .
N1K C2K 1.47(2) .
N1K C1K 1.50(2) .
C1K H1K1 0.9600 .
C1K H1K2 0.9600 .
C1K H1K3 0.9600 .
C2K H2K1 0.9600 .
C2K H2K2 0.9600 .
C2K H2K3 0.9600 .
C3K H3K1 0.9600 .
C3K H3K2 0.9600 .
C3K H3K3 0.9600 .
C4K H4K1 0.9600 .
C4K H4K2 0.9600 .
C4K H4K3 0.9600 .
O1S C1S 1.31(3) .
N1S C1S 1.27(3) .
N1S C4S 1.42(3) .
N1S C5S 1.56(4) .
C1S C2S 1.47(4) .
C2S C3S 1.45(3) .
C2S H2S1 0.9700 .
C2S H2S2 0.9700 .
C3S C4S 1.53(4) .
C3S H3S1 0.9700 .
C3S H3S2 0.9700 .
C4S H4S1 0.9700 .
C4S H4S2 0.9700 .
C5S H5S1 0.9600 .
C5S H5S2 0.9600 .
C5S H5S3 0.9600 .
O1P C1P 1.16(3) .
N1P C1P 1.40(4) .
N1P C4P 1.43(4) .
N1P C5P 1.58(3) .
C1P C2P 1.75(5) .
C2P C3P 1.38(4) .
C2P H2P1 0.9700 .
C2P H2P2 0.9700 .
C3P C4P 1.48(4) .
C3P H3P1 0.9700 .
C3P H3P2 0.9700 .
C4P H4P1 0.9700 .
C4P H4P2 0.9700 .
C5P H5P1 0.9600 .
C5P H5P2 0.9600 .
C5P H5P3 0.9600 .
O1R C1R 1.4601 .
N1R C1R 1.2932 .
N1R C5R 1.41(3) .
N1R C4R 1.67(6) .
C1R C2R 1.3960 .
C2R C3R 1.66(6) .
C2R H2R1 0.9700 .
C2R H2R2 0.9700 .
C3R C4R 0.89(6) .
C3R H3R1 0.9700 .
C3R H3R2 0.9700 .
C4R H4R1 0.9700 .
C4R H4R2 0.9700 .
C5R H5R1 0.9600 .
C5R H5R2 0.9600 .
C5R H5R3 0.9600 .
O1W H1W 0.86(2) .
O1W H2W 0.87(2) .

loop_
_geom_hbond_atom_site_label_D
_geom_hbond_atom_site_label_H
_geom_hbond_atom_site_label_A
_geom_hbond_distance_DH
_geom_hbond_distance_HA
_geom_hbond_distance_DA
_geom_hbond_angle_DHA
O1W H1W O35 0.86(2) 1.94(7) 2.739(16) 155(14)
O1W H2W O29 0.87(2) 2.55(16) 2.975(15) 111(13)
